data_4506793
loop_
_publ_author_name
'Chang, Xin-Hong'
'Qin, Jian-Hua'
'Ma, Lu-Fang'
'Wang, Jian-Ge'
'Wang, Li-Ya'

_publ_section_title
;
 Two- and Three-Dimensional Divalent Metal Coordination Polymers
 Constructed from a New Tricarboxylate Linker and Dipyridyl Ligands
;
_journal_issue 9
_journal_name_full 'Crystal Growth &amp; Design'
_journal_page_first 4649
_journal_paper_doi 10.1021/cg3008602
_journal_volume 12
_journal_year 2012
_chemical_formula_sum 'C27 H20 Co N2 O7'
_chemical_formula_weight 543.38
_chemical_name_systematic
;

 ?

;
_space_group_IT_number 2
_symmetry_cell_setting triclinic
_symmetry_space_group_name_Hall '-P 1'
_symmetry_space_group_name_H-M 'P -1'
_atom_sites_solution_hydrogens geom
_atom_sites_solution_primary direct
_atom_sites_solution_secondary difmap
_audit_creation_method SHELXL-97
_cell_angle_alpha 119.497(2)
_cell_angle_beta 97.858(3)
_cell_angle_gamma 103.503(3)
_cell_formula_units_Z 2
_cell_length_a 9.909(4)
_cell_length_b 11.997(2)
_cell_length_c 12.106(2)
_cell_measurement_reflns_used 1482
_cell_measurement_temperature 296(2)
_cell_measurement_theta_max 20.68
_cell_measurement_theta_min 2.45
_cell_volume 1162.9(5)
_computing_cell_refinement 'Bruker SMART'
_computing_data_collection 'Bruker SMART'
_computing_data_reduction 'Bruker SAINT'
_computing_molecular_graphics 'Bruker SHELXTL'
_computing_publication_material 'Bruker SHELXTL'
_computing_structure_refinement 'SHELXL-97 (Sheldrick, 1997)'
_computing_structure_solution 'SHELXS-97 (Sheldrick, 1990)'
_diffrn_ambient_temperature 296(2)
_diffrn_measured_fraction_theta_full 0.993
_diffrn_measured_fraction_theta_max 0.993
_diffrn_measurement_device_type 'CCD area detector'
_diffrn_measurement_method 'phi and omega scans'
_diffrn_radiation_monochromator graphite
_diffrn_radiation_source 'fine-focus sealed tube'
_diffrn_radiation_type MoK\a
_diffrn_radiation_wavelength 0.71073
_diffrn_reflns_av_R_equivalents 0.0419
_diffrn_reflns_av_sigmaI/netI 0.0704
_diffrn_reflns_limit_h_max 11
_diffrn_reflns_limit_h_min -11
_diffrn_reflns_limit_k_max 14
_diffrn_reflns_limit_k_min -14
_diffrn_reflns_limit_l_max 14
_diffrn_reflns_limit_l_min -14
_diffrn_reflns_number 8903
_diffrn_reflns_theta_full 25.50
_diffrn_reflns_theta_max 25.50
_diffrn_reflns_theta_min 2.45
_diffrn_standards_number 0
_exptl_absorpt_coefficient_mu 0.791
_exptl_absorpt_correction_T_max 0.9683
_exptl_absorpt_correction_T_min 0.8341
_exptl_absorpt_correction_type multi-scan
_exptl_absorpt_process_details sadabs
_exptl_crystal_colour pink
_exptl_crystal_density_diffrn 1.552
_exptl_crystal_density_method 'not measured'
_exptl_crystal_description block
_exptl_crystal_F_000 558
_exptl_crystal_size_max 0.24
_exptl_crystal_size_mid 0.16
_exptl_crystal_size_min 0.04
_refine_diff_density_max 0.574
_refine_diff_density_min -0.687
_refine_diff_density_rms 0.088
_refine_ls_extinction_method none
_refine_ls_goodness_of_fit_ref 1.046
_refine_ls_hydrogen_treatment constr
_refine_ls_matrix_type full
_refine_ls_number_parameters 334
_refine_ls_number_reflns 4299
_refine_ls_number_restraints 0
_refine_ls_restrained_S_all 1.046
_refine_ls_R_factor_all 0.0961
_refine_ls_R_factor_gt 0.0611
_refine_ls_shift/su_max 0.000
_refine_ls_shift/su_mean 0.000
_refine_ls_structure_factor_coef Fsqd
_refine_ls_weighting_details 'calc w=1/[\s^2^(Fo^2^)+(0.0922P)^2^+1.1025P] where P=(Fo^2^+2Fc^2^)/3'
_refine_ls_weighting_scheme calc
_refine_ls_wR_factor_gt 0.1615
_refine_ls_wR_factor_ref 0.1845
_reflns_number_gt 2914
_reflns_number_total 4299
_reflns_threshold_expression >2sigma(I)
_cod_data_source_file cg3008602_si_004.cif
_cod_data_source_block a
_cod_depositor_comments
;
The following automatic conversions were performed:

'_symmetry_cell_setting' value 'Triclinic' changed to 'triclinic'
according to /home/saulius/struct/CIF-dictionaries/cif_core.dic
dictionary named 'cif_core.dic' version 2.4.2 from 2011-04-26.

Automatic conversion script
Id: cif_fix_values 1891 2012-01-12 08:04:46Z andrius 
;
_cod_original_cell_volume 1162.8(6)
_cod_original_sg_symbol_H-M P-1
_cod_database_code 4506793

loop_
_symmetry_equiv_pos_as_xyz
'x, y, z'
'-x, -y, -z'

loop_
_atom_site_label
_atom_site_type_symbol
_atom_site_fract_x
_atom_site_fract_y
_atom_site_fract_z
_atom_site_U_iso_or_equiv
_atom_site_adp_type
_atom_site_occupancy
_atom_site_symmetry_multiplicity
_atom_site_calc_flag
_atom_site_refinement_flags
Co1 Co 0.40361(7) 0.05943(6) 0.38920(7) 0.0329(2) Uani 1 1 d .
O1 O 0.5263(4) -0.0564(4) 0.3036(4) 0.0426(9) Uani 1 1 d .
O2 O 0.5508(4) -0.1587(3) 0.4121(3) 0.0420(9) Uani 1 1 d .
O3 O 0.5907(7) -0.6214(6) 0.1307(6) 0.109(2) Uani 1 1 d .
H3 H 0.5943 -0.6965 0.1102 0.163 Uiso 1 1 calc R
O4 O 0.7583(9) -0.6319(7) 0.0236(7) 0.132(3) Uani 1 1 d .
O5 O 0.6819(4) -0.0358(4) -0.2034(4) 0.0481(9) Uani 1 1 d .
O6 O 0.7729(4) -0.1412(4) -0.3625(4) 0.0517(10) Uani 1 1 d .
O7 O 0.4264(8) 0.8901(6) -0.0008(7) 0.130(2) Uani 1 1 d .
H1W H 0.4120 0.9606 0.0054 0.196 Uiso 1 1 d R
H2W H 0.4407 0.9020 0.0769 0.196 Uiso 1 1 d R
N1 N 0.5714(5) 0.2372(4) 0.4272(4) 0.0390(10) Uani 1 1 d .
N2 N 1.2316(4) 0.8920(4) 0.3642(4) 0.0384(10) Uani 1 1 d .
C1 C 0.5647(5) -0.1420(5) 0.3199(5) 0.0360(12) Uani 1 1 d .
C2 C 0.6302(5) -0.2293(5) 0.2216(5) 0.0354(11) Uani 1 1 d .
C3 C 0.6985(6) -0.1875(5) 0.1481(5) 0.0396(12) Uani 1 1 d .
H3A H 0.6998 -0.1055 0.1574 0.048 Uiso 1 1 calc R
C4 C 0.7646(6) -0.2663(5) 0.0613(5) 0.0398(12) Uani 1 1 d .
C5 C 0.7594(6) -0.3895(6) 0.0468(5) 0.0472(14) Uani 1 1 d .
H5 H 0.8050 -0.4423 -0.0097 0.057 Uiso 1 1 calc R
C6 C 0.6880(6) -0.4346(5) 0.1144(5) 0.0444(13) Uani 1 1 d .
C7 C 0.6271(6) -0.3538(5) 0.2040(5) 0.0415(13) Uani 1 1 d .
H7 H 0.5835 -0.3826 0.2532 0.050 Uiso 1 1 calc R
C8 C 0.6818(8) -0.5676(8) 0.0862(7) 0.0682(19) Uani 1 1 d .
C9 C 0.8390(6) -0.2234(5) -0.0177(5) 0.0393(12) Uani 1 1 d .
C10 C 0.9757(6) -0.2298(6) -0.0240(6) 0.0482(14) Uani 1 1 d .
H10 H 1.0225 -0.2577 0.0247 0.058 Uiso 1 1 calc R
C11 C 1.0442(6) -0.1959(6) -0.1008(6) 0.0503(14) Uani 1 1 d .
H11 H 1.1365 -0.2000 -0.1029 0.060 Uiso 1 1 calc R
C12 C 0.9752(6) -0.1560(6) -0.1744(5) 0.0478(14) Uani 1 1 d .
H12 H 1.0192 -0.1369 -0.2292 0.057 Uiso 1 1 calc R
C13 C 0.8401(6) -0.1442(5) -0.1671(5) 0.0398(12) Uani 1 1 d .
C14 C 0.7731(6) -0.1765(5) -0.0879(5) 0.0398(12) Uani 1 1 d .
H14 H 0.6835 -0.1669 -0.0815 0.048 Uiso 1 1 calc R
C15 C 0.7610(6) -0.1035(5) -0.2490(5) 0.0402(12) Uani 1 1 d .
C16 C 0.6572(7) 0.2220(6) 0.3497(6) 0.0574(18) Uani 1 1 d .
H16 H 0.6533 0.1339 0.2893 0.069 Uiso 1 1 calc R
C17 C 0.7513(7) 0.3285(6) 0.3536(7) 0.0645(19) Uani 1 1 d .
H17 H 0.8082 0.3107 0.2962 0.077 Uiso 1 1 calc R
C18 C 0.7630(5) 0.4628(5) 0.4420(5) 0.0390(12) Uani 1 1 d .
C19 C 0.6779(7) 0.4780(6) 0.5263(6) 0.0591(18) Uani 1 1 d .
H19 H 0.6819 0.5649 0.5900 0.071 Uiso 1 1 calc R
C20 C 0.5870(7) 0.3648(6) 0.5163(6) 0.0616(19) Uani 1 1 d .
H20 H 0.5332 0.3792 0.5763 0.074 Uiso 1 1 calc R
C21 C 0.8556(5) 0.5793(5) 0.4472(5) 0.0409(12) Uani 1 1 d .
H21 H 0.8534 0.6650 0.5072 0.049 Uiso 1 1 calc R
C22 C 0.9440(6) 0.5722(5) 0.3717(5) 0.0432(13) Uani 1 1 d .
H22 H 0.9464 0.4858 0.3142 0.052 Uiso 1 1 calc R
C23 C 1.0360(6) 0.6827(5) 0.3689(5) 0.0387(12) Uani 1 1 d .
C24 C 1.1192(6) 0.6571(5) 0.2810(5) 0.0444(13) Uani 1 1 d .
H24 H 1.1111 0.5675 0.2210 0.053 Uiso 1 1 calc R
C25 C 1.2121(6) 0.7606(5) 0.2810(5) 0.0431(13) Uani 1 1 d .
H25 H 1.2645 0.7384 0.2198 0.052 Uiso 1 1 calc R
C26 C 1.1475(5) 0.9178(5) 0.4462(5) 0.0400(12) Uani 1 1 d .
H26 H 1.1552 1.0082 0.5024 0.048 Uiso 1 1 calc R
C27 C 1.0519(6) 0.8203(5) 0.4524(5) 0.0417(13) Uani 1 1 d .
H27 H 0.9975 0.8449 0.5118 0.050 Uiso 1 1 calc R

loop_
_atom_site_aniso_label
_atom_site_aniso_U_11
_atom_site_aniso_U_22
_atom_site_aniso_U_33
_atom_site_aniso_U_23
_atom_site_aniso_U_13
_atom_site_aniso_U_12
Co1 0.0396(4) 0.0325(4) 0.0344(4) 0.0229(3) 0.0188(3) 0.0095(3)
O1 0.052(2) 0.043(2) 0.051(2) 0.0323(19) 0.0322(19) 0.0211(18)
O2 0.052(2) 0.040(2) 0.036(2) 0.0236(17) 0.0205(17) 0.0083(17)
O3 0.123(5) 0.083(4) 0.124(5) 0.058(4) 0.039(4) 0.036(4)
O4 0.174(7) 0.116(5) 0.143(6) 0.072(5) 0.088(6) 0.084(5)
O5 0.053(2) 0.055(2) 0.048(2) 0.033(2) 0.0197(19) 0.023(2)
O6 0.074(3) 0.054(2) 0.036(2) 0.0294(19) 0.023(2) 0.023(2)
O7 0.154(6) 0.087(4) 0.131(6) 0.037(4) 0.058(5) 0.055(4)
N1 0.043(2) 0.034(2) 0.043(3) 0.024(2) 0.020(2) 0.0074(19)
N2 0.039(2) 0.039(2) 0.041(2) 0.026(2) 0.015(2) 0.0081(19)
C1 0.042(3) 0.028(3) 0.036(3) 0.018(2) 0.017(2) 0.006(2)
C2 0.040(3) 0.041(3) 0.034(3) 0.025(2) 0.016(2) 0.015(2)
C3 0.049(3) 0.044(3) 0.040(3) 0.028(3) 0.022(3) 0.022(3)
C4 0.047(3) 0.048(3) 0.037(3) 0.028(3) 0.021(2) 0.021(3)
C5 0.065(4) 0.055(3) 0.043(3) 0.032(3) 0.028(3) 0.036(3)
C6 0.063(4) 0.039(3) 0.041(3) 0.023(3) 0.020(3) 0.025(3)
C7 0.049(3) 0.049(3) 0.038(3) 0.031(3) 0.017(3) 0.017(3)
C8 0.078(5) 0.077(5) 0.069(5) 0.050(4) 0.035(4) 0.027(4)
C9 0.052(3) 0.041(3) 0.037(3) 0.026(2) 0.023(3) 0.020(3)
C10 0.052(3) 0.060(4) 0.045(3) 0.030(3) 0.024(3) 0.029(3)
C11 0.041(3) 0.065(4) 0.056(4) 0.036(3) 0.023(3) 0.025(3)
C12 0.055(4) 0.057(4) 0.039(3) 0.029(3) 0.026(3) 0.020(3)
C13 0.050(3) 0.037(3) 0.032(3) 0.020(2) 0.014(2) 0.013(2)
C14 0.043(3) 0.049(3) 0.042(3) 0.029(3) 0.026(3) 0.022(3)
C15 0.048(3) 0.036(3) 0.039(3) 0.025(3) 0.014(3) 0.008(2)
C16 0.077(4) 0.030(3) 0.066(4) 0.023(3) 0.051(4) 0.010(3)
C17 0.083(5) 0.038(3) 0.077(5) 0.028(3) 0.058(4) 0.015(3)
C18 0.040(3) 0.036(3) 0.044(3) 0.026(3) 0.016(2) 0.006(2)
C19 0.083(5) 0.029(3) 0.061(4) 0.019(3) 0.045(4) 0.010(3)
C20 0.083(5) 0.034(3) 0.071(4) 0.026(3) 0.056(4) 0.013(3)
C21 0.041(3) 0.032(3) 0.045(3) 0.021(2) 0.016(3) 0.004(2)
C22 0.048(3) 0.031(3) 0.049(3) 0.022(3) 0.024(3) 0.006(2)
C23 0.040(3) 0.034(3) 0.042(3) 0.023(2) 0.012(2) 0.005(2)
C24 0.050(3) 0.030(3) 0.045(3) 0.014(2) 0.026(3) 0.010(2)
C25 0.045(3) 0.037(3) 0.037(3) 0.016(3) 0.019(3) 0.004(2)
C26 0.041(3) 0.030(3) 0.050(3) 0.023(2) 0.020(3) 0.008(2)
C27 0.047(3) 0.039(3) 0.044(3) 0.025(3) 0.028(3) 0.011(2)

loop_
_atom_type_symbol
_atom_type_description
_atom_type_scat_dispersion_real
_atom_type_scat_dispersion_imag
_atom_type_scat_source
C C 0.0033 0.0016 'International Tables Vol C Tables 4.2.6.8 and 6.1.1.4'
H H 0.0000 0.0000 'International Tables Vol C Tables 4.2.6.8 and 6.1.1.4'
N N 0.0061 0.0033 'International Tables Vol C Tables 4.2.6.8 and 6.1.1.4'
O O 0.0106 0.0060 'International Tables Vol C Tables 4.2.6.8 and 6.1.1.4'
Co Co 0.3494 0.9721 'International Tables Vol C Tables 4.2.6.8 and 6.1.1.4'

loop_
_geom_angle_atom_site_label_1
_geom_angle_atom_site_label_2
_geom_angle_atom_site_label_3
_geom_angle
_geom_angle_site_symmetry_1
_geom_angle_site_symmetry_3
O2 Co1 O1 117.06(15) 2_656 .
O2 Co1 O5 151.67(15) 2_656 2_655
O1 Co1 O5 89.08(15) . 2_655
O2 Co1 N1 85.51(15) 2_656 .
O1 Co1 N1 89.01(15) . .
O5 Co1 N1 84.14(15) 2_655 .
O2 Co1 N2 90.91(15) 2_656 1_445
O1 Co1 N2 94.82(15) . 1_445
O5 Co1 N2 97.95(15) 2_655 1_445
N1 Co1 N2 175.65(16) . 1_445
O2 Co1 O6 94.96(14) 2_656 2_655
O1 Co1 O6 147.94(15) . 2_655
O5 Co1 O6 59.22(14) 2_655 2_655
N1 Co1 O6 92.06(16) . 2_655
N2 Co1 O6 85.79(15) 1_445 2_655
O2 Co1 C15 123.32(17) 2_656 2_655
O1 Co1 C15 118.67(17) . 2_655
O5 Co1 C15 29.60(15) 2_655 2_655
N1 Co1 C15 85.88(16) . 2_655
N2 Co1 C15 94.05(16) 1_445 2_655
O6 Co1 C15 29.74(15) 2_655 2_655
C1 O1 Co1 131.9(3) . .
C1 O2 Co1 143.0(3) . 2_656
C8 O3 H3 109.5 . .
C15 O5 Co1 92.1(3) . 2_655
C15 O6 Co1 86.9(3) . 2_655
H1W O7 H2W 108.3 . .
C20 N1 C16 115.7(4) . .
C20 N1 Co1 124.2(4) . .
C16 N1 Co1 119.8(3) . .
C25 N2 C26 115.8(4) . .
C25 N2 Co1 123.8(3) . 1_665
C26 N2 Co1 119.9(3) . 1_665
O2 C1 O1 124.3(5) . .
O2 C1 C2 118.0(5) . .
O1 C1 C2 117.7(4) . .
C7 C2 C3 118.4(5) . .
C7 C2 C1 120.1(4) . .
C3 C2 C1 121.4(4) . .
C4 C3 C2 121.1(5) . .
C4 C3 H3A 119.5 . .
C2 C3 H3A 119.5 . .
C5 C4 C3 118.8(5) . .
C5 C4 C9 119.3(5) . .
C3 C4 C9 122.0(5) . .
C6 C5 C4 120.9(5) . .
C6 C5 H5 119.5 . .
C4 C5 H5 119.5 . .
C5 C6 C7 120.1(5) . .
C5 C6 C8 116.5(5) . .
C7 C6 C8 123.5(5) . .
C6 C7 C2 120.6(5) . .
C6 C7 H7 119.7 . .
C2 C7 H7 119.7 . .
O4 C8 O3 119.9(7) . .
O4 C8 C6 124.0(7) . .
O3 C8 C6 116.1(6) . .
C10 C9 C14 118.2(5) . .
C10 C9 C4 120.5(5) . .
C14 C9 C4 121.3(5) . .
C11 C10 C9 121.5(5) . .
C11 C10 H10 119.2 . .
C9 C10 H10 119.2 . .
C12 C11 C10 119.7(5) . .
C12 C11 H11 120.2 . .
C10 C11 H11 120.2 . .
C11 C12 C13 120.3(5) . .
C11 C12 H12 119.9 . .
C13 C12 H12 119.9 . .
C12 C13 C14 119.6(5) . .
C12 C13 C15 121.2(5) . .
C14 C13 C15 119.1(5) . .
C13 C14 C9 120.7(5) . .
C13 C14 H14 119.7 . .
C9 C14 H14 119.7 . .
O5 C15 O6 121.2(5) . .
O5 C15 C13 119.2(5) . .
O6 C15 C13 119.5(5) . .
O5 C15 Co1 58.3(3) . 2_655
O6 C15 Co1 63.3(3) . 2_655
C13 C15 Co1 171.8(4) . 2_655
N1 C16 C17 123.8(5) . .
N1 C16 H16 118.1 . .
C17 C16 H16 118.1 . .
C16 C17 C18 121.1(5) . .
C16 C17 H17 119.5 . .
C18 C17 H17 119.5 . .
C19 C18 C17 114.7(5) . .
C19 C18 C21 121.6(5) . .
C17 C18 C21 123.8(5) . .
C18 C19 C20 120.4(5) . .
C18 C19 H19 119.8 . .
C20 C19 H19 119.8 . .
N1 C20 C19 124.3(5) . .
N1 C20 H20 117.9 . .
C19 C20 H20 117.9 . .
C22 C21 C18 124.6(5) . .
C22 C21 H21 117.7 . .
C18 C21 H21 117.7 . .
C21 C22 C23 127.7(5) . .
C21 C22 H22 116.2 . .
C23 C22 H22 116.2 . .
C24 C23 C27 115.3(4) . .
C24 C23 C22 120.4(5) . .
C27 C23 C22 124.3(5) . .
C25 C24 C23 121.4(5) . .
C25 C24 H24 119.3 . .
C23 C24 H24 119.3 . .
N2 C25 C24 123.3(5) . .
N2 C25 H25 118.3 . .
C24 C25 H25 118.3 . .
N2 C26 C27 124.4(5) . .
N2 C26 H26 117.8 . .
C27 C26 H26 117.8 . .
C26 C27 C23 119.6(5) . .
C26 C27 H27 120.2 . .
C23 C27 H27 120.2 . .

loop_
_geom_bond_atom_site_label_1
_geom_bond_atom_site_label_2
_geom_bond_distance
_geom_bond_site_symmetry_2
Co1 O2 2.009(3) 2_656
Co1 O1 2.050(3) .
Co1 O5 2.144(4) 2_655
Co1 N1 2.167(4) .
Co1 N2 2.167(4) 1_445
Co1 O6 2.255(4) 2_655
Co1 C15 2.520(5) 2_655
O1 C1 1.264(6) .
O2 C1 1.247(6) .
O2 Co1 2.009(3) 2_656
O3 C8 1.313(8) .
O3 H3 0.8200 .
O4 C8 1.264(9) .
O5 C15 1.245(6) .
O5 Co1 2.144(4) 2_655
O6 C15 1.252(6) .
O6 Co1 2.255(4) 2_655
O7 H1W 0.8591 .
O7 H2W 0.8640 .
N1 C20 1.322(7) .
N1 C16 1.326(6) .
N2 C25 1.333(6) .
N2 C26 1.349(6) .
N2 Co1 2.167(4) 1_665
C1 C2 1.495(7) .
C2 C7 1.394(7) .
C2 C3 1.395(7) .
C3 C4 1.387(7) .
C3 H3A 0.9300 .
C4 C5 1.386(7) .
C4 C9 1.492(7) .
C5 C6 1.371(7) .
C5 H5 0.9300 .
C6 C7 1.377(7) .
C6 C8 1.442(9) .
C7 H7 0.9300 .
C9 C10 1.385(7) .
C9 C14 1.398(7) .
C10 C11 1.382(7) .
C10 H10 0.9300 .
C11 C12 1.377(8) .
C11 H11 0.9300 .
C12 C13 1.389(7) .
C12 H12 0.9300 .
C13 C14 1.390(7) .
C13 C15 1.510(7) .
C14 H14 0.9300 .
C15 Co1 2.520(5) 2_655
C16 C17 1.369(7) .
C16 H16 0.9300 .
C17 C18 1.392(7) .
C17 H17 0.9300 .
C18 C19 1.381(7) .
C18 C21 1.449(6) .
C19 C20 1.382(7) .
C19 H19 0.9300 .
C20 H20 0.9300 .
C21 C22 1.337(7) .
C21 H21 0.9300 .
C22 C23 1.442(6) .
C22 H22 0.9300 .
C23 C24 1.393(7) .
C23 C27 1.401(7) .
C24 C25 1.361(7) .
C24 H24 0.9300 .
C25 H25 0.9300 .
C26 C27 1.363(7) .
C26 H26 0.9300 .
C27 H27 0.9300 .

loop_
_geom_hbond_atom_site_label_D
_geom_hbond_atom_site_label_H
_geom_hbond_atom_site_label_A
_geom_hbond_distance_DH
_geom_hbond_distance_HA
_geom_hbond_distance_DA
_geom_hbond_angle_DHA
_geom_hbond_site_symmetry_A
O7 H2W O5 0.86 2.32 2.768(7) 112.2 2_665
O3 H3 O7 0.82 1.97 2.752(8) 160.4 2_655

loop_
_geom_torsion_atom_site_label_1
_geom_torsion_atom_site_label_2
_geom_torsion_atom_site_label_3
_geom_torsion_atom_site_label_4
_geom_torsion
_geom_torsion_site_symmetry_1
_geom_torsion_site_symmetry_4
O2 Co1 O1 C1 46.4(5) 2_656 .
O5 Co1 O1 C1 -145.0(5) 2_655 .
N1 Co1 O1 C1 130.8(5) . .
N2 Co1 O1 C1 -47.1(5) 1_445 .
O6 Co1 O1 C1 -136.9(4) 2_655 .
C15 Co1 O1 C1 -144.4(4) 2_655 .
O2 Co1 N1 C20 -42.9(5) 2_656 .
O1 Co1 N1 C20 -160.1(5) . .
O5 Co1 N1 C20 110.7(5) 2_655 .
N2 Co1 N1 C20 -8(2) 1_445 .
O6 Co1 N1 C20 51.9(5) 2_655 .
C15 Co1 N1 C20 81.0(5) 2_655 .
O2 Co1 N1 C16 144.0(5) 2_656 .
O1 Co1 N1 C16 26.8(5) . .
O5 Co1 N1 C16 -62.4(5) 2_655 .
N2 Co1 N1 C16 179(96) 1_445 .
O6 Co1 N1 C16 -121.2(5) 2_655 .
C15 Co1 N1 C16 -92.1(5) 2_655 .
Co1 O2 C1 O1 -53.3(9) 2_656 .
Co1 O2 C1 C2 127.1(5) 2_656 .
Co1 O1 C1 O2 -11.5(8) . .
Co1 O1 C1 C2 168.1(3) . .
O2 C1 C2 C7 22.5(7) . .
O1 C1 C2 C7 -157.2(5) . .
O2 C1 C2 C3 -155.9(5) . .
O1 C1 C2 C3 24.5(7) . .
C7 C2 C3 C4 -1.3(8) . .
C1 C2 C3 C4 177.1(5) . .
C2 C3 C4 C5 1.2(8) . .
C2 C3 C4 C9 -179.7(5) . .
C3 C4 C5 C6 1.3(9) . .
C9 C4 C5 C6 -177.8(5) . .
C4 C5 C6 C7 -3.7(9) . .
C4 C5 C6 C8 176.5(6) . .
C5 C6 C7 C2 3.6(8) . .
C8 C6 C7 C2 -176.6(6) . .
C3 C2 C7 C6 -1.1(8) . .
C1 C2 C7 C6 -179.5(5) . .
C5 C6 C8 O4 13.2(11) . .
C7 C6 C8 O4 -166.6(7) . .
C5 C6 C8 O3 -167.3(6) . .
C7 C6 C8 O3 12.9(10) . .
C5 C4 C9 C10 -47.7(8) . .
C3 C4 C9 C10 133.1(6) . .
C5 C4 C9 C14 131.9(6) . .
C3 C4 C9 C14 -47.3(8) . .
C14 C9 C10 C11 -2.3(8) . .
C4 C9 C10 C11 177.3(5) . .
C9 C10 C11 C12 -0.7(9) . .
C10 C11 C12 C13 2.8(9) . .
C11 C12 C13 C14 -1.8(8) . .
C11 C12 C13 C15 -178.7(5) . .
C12 C13 C14 C9 -1.3(8) . .
C15 C13 C14 C9 175.7(5) . .
C10 C9 C14 C13 3.3(8) . .
C4 C9 C14 C13 -176.4(5) . .
Co1 O5 C15 O6 7.2(5) 2_655 .
Co1 O5 C15 C13 -171.0(4) 2_655 .
Co1 O6 C15 O5 -6.8(5) 2_655 .
Co1 O6 C15 C13 171.3(4) 2_655 .
C12 C13 C15 O5 -147.7(5) . .
C14 C13 C15 O5 35.4(7) . .
C12 C13 C15 O6 34.1(7) . .
C14 C13 C15 O6 -142.8(5) . .
C12 C13 C15 Co1 142(3) . 2_655
C14 C13 C15 Co1 -34(3) . 2_655
C20 N1 C16 C17 -3.6(10) . .
Co1 N1 C16 C17 170.1(6) . .
N1 C16 C17 C18 0.3(11) . .
C16 C17 C18 C19 2.5(10) . .
C16 C17 C18 C21 -177.2(6) . .
C17 C18 C19 C20 -1.9(10) . .
C21 C18 C19 C20 177.9(6) . .
C16 N1 C20 C19 4.3(10) . .
Co1 N1 C20 C19 -169.1(5) . .
C18 C19 C20 N1 -1.6(11) . .
C19 C18 C21 C22 177.7(6) . .
C17 C18 C21 C22 -2.6(10) . .
C18 C21 C22 C23 178.3(5) . .
C21 C22 C23 C24 -178.2(6) . .
C21 C22 C23 C27 3.1(10) . .
C27 C23 C24 C25 2.0(8) . .
C22 C23 C24 C25 -176.8(5) . .
C26 N2 C25 C24 -3.2(8) . .
Co1 N2 C25 C24 169.2(4) 1_665 .
C23 C24 C25 N2 0.7(9) . .
C25 N2 C26 C27 3.1(8) . .
Co1 N2 C26 C27 -169.6(4) 1_665 .
N2 C26 C27 C23 -0.5(9) . .
C24 C23 C27 C26 -2.1(8) . .
C22 C23 C27 C26 176.7(5) . .
